data_1528559
loop_
_publ_author_name
'Hansen, T.J.'
'Macquart, R.B.'
'Smith, M.D.'
'zur Loye, H.C.'

_publ_section_title
;
 Crystal growth and structures of three new platinates: Ln3 Na Pt O7 (Ln =
 La, Nd) and La4 Pt O7
;
_journal_name_full 'Solid State Sciences'
_journal_page_first 785
_journal_page_last 791
_journal_volume 9
_journal_year 2007
_chemical_formula_sum 'Na Nd3 O7 Pt'
_chemical_name_systematic '(Nd3 Na) Pt O7'
_space_group_IT_number 167
_symmetry_space_group_name_Hall '-R 3 2"c'
_symmetry_space_group_name_H-M 'R -3 c :H'
_cell_angle_alpha 90
_cell_angle_beta 90
_cell_angle_gamma 120
_cell_formula_units_Z 6
_cell_length_a 5.6862
_cell_length_b 5.6862
_cell_length_c 34.896
_cell_volume 977.126
_citation_journal_id_ASTM SSSCFJ
_cod_data_source_file Hansen_SSSCFJ_2007_1404.cif
_cod_data_source_block Na1Nd3O7Pt1
_cod_original_formula_sum 'Na1 Nd3 O7 Pt1'
_cod_database_code 1528559

loop_
_symmetry_equiv_pos_as_xyz
x,y,z
-y,x-y,z
-x+y,-x,z
y,x,-z+1/2
-x,-x+y,-z+1/2
x-y,-y,-z+1/2
-x,-y,-z
y,-x+y,-z
x-y,x,-z
-y,-x,z-1/2
x,x-y,z-1/2
-x+y,y,z-1/2
x+2/3,y+1/3,z+1/3
-y+2/3,x-y+1/3,z+1/3
-x+y+2/3,-x+1/3,z+1/3
y+2/3,x+1/3,-z+5/6
-x+2/3,-x+y+1/3,-z+5/6
x-y+2/3,-y+1/3,-z+5/6
-x+2/3,-y+1/3,-z+1/3
y+2/3,-x+y+1/3,-z+1/3
x-y+2/3,x+1/3,-z+1/3
-y+2/3,-x+1/3,z-1/6
x+2/3,x-y+1/3,z-1/6
-x+y+2/3,y+1/3,z-1/6
x+1/3,y+2/3,z+2/3
-y+1/3,x-y+2/3,z+2/3
-x+y+1/3,-x+2/3,z+2/3
y+1/3,x+2/3,-z+7/6
-x+1/3,-x+y+2/3,-z+7/6
x-y+1/3,-y+2/3,-z+7/6
-x+1/3,-y+2/3,-z+2/3
y+1/3,-x+y+2/3,-z+2/3
x-y+1/3,x+2/3,-z+2/3
-y+1/3,-x+2/3,z+1/6
x+1/3,x-y+2/3,z+1/6
-x+y+1/3,y+2/3,z+1/6

loop_
_atom_site_label
_atom_site_type_symbol
_atom_site_fract_x
_atom_site_fract_y
_atom_site_fract_z
_atom_site_occupancy
_atom_site_U_iso_or_equiv
Na1 Na+1 0 0 0.0859 0.5 0.0
O1 O-2 0.2386 0.3302 0.032 1 0.0
Nd2 Nd+3 0 0 0.0859 0.5 0.0
Pt1 Pt+4 0 0 0 1 0.0
O2 O-2 0.149 0.149 0.25 0.3333 0.0
Nd1 Nd+3 0 0 0.1888 1 0.0
